data_7204338
loop_
_publ_author_name
'Doi, Yoshihiro'
'Hinatsu, Yukio'

_publ_section_title
;
 Magnetic and calorimetric studies on Ba3LnRu2O9 (Ln = Gd, Ho--Yb) with
 6H-perovskite structure
;
_journal_issue 6
_journal_name_full 'Journal of Materials Chemistry'
_journal_page_first 1792
_journal_paper_doi 10.1039/b111504a
_journal_volume 12
_journal_year 2002
_chemical_formula_sum 'Ba3 Gd O9 Ru2'
_space_group_IT_number 194
_symmetry_cell_setting hexagonal
_symmetry_Int_Tables_number 194
_symmetry_space_group_name_Hall '-P 6c 2c'
_symmetry_space_group_name_H-M 'P 63/m m c'
_cell_angle_alpha 90.0
_cell_angle_beta 90.0
_cell_angle_gamma 120.0
_cell_formula_units_Z 2
_cell_length_a 5.9096(2)
_cell_length_b 5.90965
_cell_length_c 14.6101(3)
_cell_volume 441.879(17)
_pd_block_id 2001-12-19|PHASE_01|..creator_name..|..instr_name..
_pd_phase_name Ba3GdRu2O9
_cod_data_source_file b111504a.txt
_cod_data_source_block compound1
_cod_original_cell_volume 441.88(2)
_cod_database_code 7204338

loop_
_symmetry_equiv_pos_site_id
_symmetry_equiv_pos_as_xyz
1 x,y,z
2 -y,x-y,z
3 -x+y,-x,z
4 -x,-y,z+1/2
5 y,-x+y,z+1/2
6 x-y,x,z+1/2
7 y,x,-z
8 x-y,-y,-z
9 -x,-x+y,-z
10 -y,-x,-z+1/2
11 -x+y,y,-z+1/2
12 x,x-y,-z+1/2
13 -x,-y,-z
14 y,-x+y,-z
15 x-y,x,-z
16 x,y,-z+1/2
17 -y,x-y,-z+1/2
18 -x+y,-x,-z+1/2
19 -y,-x,z
20 -x+y,y,z
21 x,x-y,z
22 y,x,z+1/2
23 x-y,-y,z+1/2
24 -x,-x+y,z+1/2

loop_
_atom_site_label
_atom_site_symmetry_multiplicity
_atom_site_occupancy
_atom_site_fract_x
_atom_site_fract_y
_atom_site_fract_z
_atom_site_thermal_displace_type
_atom_site_B_iso_or_equiv
_atom_site_type_symbol
Ba1 2 1.0 0.0 0.0 0.25 Biso 0.42(5) Ba2+
Ba2 4 1.0 0.3333 0.6667 0.90402(8) Biso 0.88(3) Ba2+
Gd 2 1.0 0.0 0.0 0.0 Biso 0.22(5) Gd3+
Ru 4 1.0 0.3333 0.6667 0.16351(9) Biso 0.18(3) Ru4+
O1 6 1.0 0.4891(7) 0.9782(7) 0.25 Biso 0.9(2) O2-
O2 12 1.0 0.1772(6) 0.3544(6) 0.4105(4) Biso 1.1(2) O2-

loop_
_cod_changelog_entry_id
_cod_changelog_entry_author
_cod_changelog_entry_date
_cod_changelog_entry_text
1 'Vaitkus, Antanas' 2023-12-14T18:43:00+02:00
;
 Changed the z coordinate of atom site 'Ba2' from '0.90402(8' to '0.90402(8)'.
 Changed the z coordinate of atom site 'Ru' from '0.16351(9' to '0.16351(9)'.
 These values were corrected after consulting the original publication.
;
2 'Vaitkus, Antanas' 2023-12-14T19:12:57+02:00
;
 Added the '_chemical_formula_sum' and '_cell_formula_units_Z' data items
 after consulting the original publication.
;
